data_4312938
loop_
_publ_author_name
'Maja Mrak'
'Uwe Kolitsch'
'Christian Lengauer'
'Ven\<ceslav Kau\<ci\<c'
'Ekkehart Tillmanns'

_publ_contact_author_address
; 
Maja Mrak
National Institute of Chemistry 
Hajdrihova 19 
SI-1000 Ljubljana 
Slovenia
;
_publ_contact_author_email maja.mrak@ki.si
_publ_contact_author_fax '++386 1 425 92 44'
_publ_contact_author_name 'Maja Mrak'
_publ_contact_author_phone '++386 1 476 02 00'
_publ_section_title
;
 Synthesis, Structural and Spectroscopic Properties of Two New
 Ethylenediamine-Templated Gallophosphate-Oxalate Layered Materials
;
_journal_name_full 'Inorganic Chemistry'
_journal_page_first 598
_journal_page_last 604
_journal_paper_doi 10.1021/ic025663r
_journal_volume 42
_journal_year 2003
_chemical_formula_sum 'C7 H19 Ga2 N3 O20 P3'
_chemical_formula_weight 697.60
_space_group_IT_number 2
_symmetry_cell_setting triclinic
_symmetry_space_group_name_Hall '-P 1'
_symmetry_space_group_name_H-M 'P -1'
_atom_sites_solution_hydrogens geom
_atom_sites_solution_primary direct
_atom_sites_solution_secondary difmap
_audit_creation_method SHELXL-97
_cell_angle_alpha 115.120(10)
_cell_angle_beta 90.070(10)
_cell_angle_gamma 111.230(10)
_cell_formula_units_Z 2
_cell_length_a 8.7300(10)
_cell_length_b 11.5750(10)
_cell_length_c 11.6960(10)
_cell_measurement_temperature 293(2)
_cell_volume 980.5(2)
_computing_structure_refinement 'SHELXL-97 (Sheldrick, 1997)'
_computing_structure_solution 'SHELXS-97 (Sheldrick, 1990)'
_diffrn_ambient_temperature 293(2)
_diffrn_measured_fraction_theta_full 0.999
_diffrn_measured_fraction_theta_max 0.999
_diffrn_measurement_device_type 'Nonius KappaCCD'
_diffrn_radiation_monochromator graphite
_diffrn_radiation_source 'fine-focus sealed tube'
_diffrn_radiation_type MoK\a
_diffrn_radiation_wavelength 0.71073
_diffrn_reflns_av_R_equivalents 0.0482
_diffrn_reflns_av_sigmaI/netI 0.0884
_diffrn_reflns_limit_h_max 10
_diffrn_reflns_limit_h_min -10
_diffrn_reflns_limit_k_max 14
_diffrn_reflns_limit_k_min -14
_diffrn_reflns_limit_l_max 14
_diffrn_reflns_limit_l_min -14
_diffrn_reflns_number 7350
_diffrn_reflns_theta_full 26.37
_diffrn_reflns_theta_max 26.37
_diffrn_reflns_theta_min 2.12
_exptl_absorpt_coefficient_mu 3.107
_exptl_absorpt_correction_T_max 0.9405
_exptl_absorpt_correction_T_min 0.6047
_exptl_absorpt_correction_type multi-scan
_exptl_crystal_colour colorless
_exptl_crystal_density_diffrn 2.363
_exptl_crystal_density_method 'not measured'
_exptl_crystal_description needle
_exptl_crystal_F_000 698
_exptl_crystal_size_max 0.18
_exptl_crystal_size_mid 0.02
_exptl_crystal_size_min 0.02
_refine_diff_density_max 0.963
_refine_diff_density_min -0.761
_refine_diff_density_rms 0.158
_refine_ls_extinction_coef 0.0056(10)
_refine_ls_extinction_expression Fc^*^=kFc[1+0.001xFc^2^\l^3^/sin(2\q)]^-1/4^
_refine_ls_extinction_method SHELXL
_refine_ls_goodness_of_fit_ref 1.026
_refine_ls_hydrogen_treatment mixed
_refine_ls_matrix_type full
_refine_ls_number_parameters 186
_refine_ls_number_reflns 4000
_refine_ls_number_restraints 2
_refine_ls_restrained_S_all 1.026
_refine_ls_R_factor_all 0.1072
_refine_ls_R_factor_gt 0.0566
_refine_ls_shift/su_max 0.000
_refine_ls_shift/su_mean 0.000
_refine_ls_structure_factor_coef Fsqd
_refine_ls_weighting_details 'calc w=1/[\s^2^(Fo^2^)+(0.0600P)^2^+3.3000P] where P=(Fo^2^+2Fc^2^)/3'
_refine_ls_weighting_scheme calc
_refine_ls_wR_factor_gt 0.1329
_refine_ls_wR_factor_ref 0.1550
_reflns_number_gt 2452
_reflns_number_total 4000
_reflns_threshold_expression >2sigma(I)
_cod_data_source_file ic025663r_s1_2.cif
_cod_data_source_block 2
_cod_depositor_comments
;
The following automatic conversions were performed:

data name '_atom_site_symetry_multiplicity' was replaced with
'_atom_site_symmetry_multiplicity' as specified in the replacement
file 'data/replacement-values/replacement_tags.lst'.

Automatic conversion script
Id: cif_correct_tags 9268 2022-04-12 08:56:07Z antanas 
;
_cod_original_cell_volume 980.52(16)
_cod_database_code 4312938

loop_
_symmetry_equiv_pos_as_xyz
'x, y, z'
'-x, -y, -z'

loop_
_atom_site_label
_atom_site_type_symbol
_atom_site_fract_x
_atom_site_fract_y
_atom_site_fract_z
_atom_site_U_iso_or_equiv
_atom_site_adp_type
_atom_site_occupancy
_atom_site_symmetry_multiplicity
_atom_site_calc_flag
_atom_site_refinement_flags
_atom_site_disorder_assembly
_atom_site_disorder_group
Ga1 Ga 0.01673(9) -0.08861(8) -0.21691(7) 0.0170(2) Uani 1 1 d . . .
Ga2 Ga 0.47582(9) -0.40447(7) -0.28787(7) 0.0161(2) Uani 1 1 d . . .
P1 P 0.7038(2) -0.29712(18) -0.45946(16) 0.0166(4) Uani 1 1 d . . .
P2 P 0.2163(2) 0.19538(18) 0.04880(16) 0.0174(4) Uani 1 1 d . . .
P3A P -0.3013(2) 0.1920(2) 0.19414(19) 0.0203(5) Uani 0.905(3) 1 d P . .
P3B P -0.182(3) 0.303(2) 0.309(2) 0.033(6) Uiso 0.095(3) 1 d P . .
O1 O 0.5614(6) -0.3079(5) -0.3867(4) 0.0223(11) Uiso 1 1 d . . .
O2 O 0.6874(6) -0.4348(5) -0.5705(4) 0.0215(11) Uiso 1 1 d . . .
O3 O 0.8759(6) -0.2342(5) -0.3772(4) 0.0222(11) Uiso 1 1 d . . .
O4 O 0.6960(6) -0.1975(5) -0.5163(5) 0.0276(12) Uiso 1 1 d . . .
O5 O 0.0761(6) 0.1910(5) 0.1253(4) 0.0228(11) Uiso 1 1 d . . .
O6 O 0.3852(5) 0.2438(5) 0.1296(4) 0.0187(10) Uiso 1 1 d . . .
O7 O 0.1856(6) 0.0556(5) -0.0651(4) 0.0244(11) Uiso 1 1 d . . .
O8 O 0.2217(6) 0.3051(5) -0.0001(4) 0.0242(11) Uiso 1 1 d . . .
O9 O -0.2990(5) 0.3351(5) 0.2473(4) 0.0191(10) Uiso 1 1 d . . .
O10 O -0.1815(6) 0.1728(5) 0.2700(4) 0.0201(10) Uiso 1 1 d . . .
O11 O -0.4799(8) 0.0849(6) 0.1847(6) 0.0475(16) Uiso 1 1 d . . .
O12 O -0.2657(8) 0.1556(6) 0.0546(6) 0.0466(16) Uiso 1 1 d . . .
C1 C -0.1178(8) 0.0874(7) -0.2315(6) 0.0205(15) Uiso 1 1 d . . .
C2 C 0.0297(9) 0.0997(7) -0.3061(7) 0.0236(16) Uiso 1 1 d . . .
O13 O -0.2027(7) 0.1541(6) -0.2260(5) 0.0343(13) Uiso 1 1 d . . .
O14 O -0.1377(6) 0.0081(5) -0.1791(4) 0.0216(11) Uiso 1 1 d . . .
O15 O 0.0583(7) 0.1777(6) -0.3584(5) 0.0377(14) Uiso 1 1 d . . .
O16 O 0.1093(6) 0.0284(5) -0.3068(5) 0.0247(11) Uiso 1 1 d . . .
C3 C 0.6194(8) -0.5733(7) -0.2661(6) 0.0205(15) Uiso 1 1 d . . .
C4 C 0.4761(8) -0.5838(7) -0.1875(6) 0.0210(15) Uiso 1 1 d . . .
O17 O 0.7022(6) -0.6427(5) -0.2747(5) 0.0295(12) Uiso 1 1 d . . .
O18 O 0.6395(6) -0.4927(5) -0.3163(4) 0.0206(10) Uiso 1 1 d . . .
O19 O 0.4517(6) -0.6625(5) -0.1371(5) 0.0309(12) Uiso 1 1 d . . .
O20 O 0.3966(6) -0.5096(5) -0.1817(4) 0.0211(10) Uiso 1 1 d . . .
C5 C 1.0461(13) -0.4819(12) -0.0464(10) 0.051(3) Uiso 1 1 d . . .
N1 N -0.2233(9) 0.3834(7) -0.0114(7) 0.0413(17) Uiso 1 1 d . . .
H1 H 1.048(12) -0.547(10) -0.104(9) 0.06(3) Uiso 1 1 d . . .
C6 C 0.9374(10) -0.5182(8) -0.4596(7) 0.0310(18) Uiso 1 1 d . . .
N2A N 1.0326(8) -0.3798(7) -0.5752(6) 0.0241(17) Uiso 0.875(11) 1 d P . .
N2B N 1.010(11) -0.412(9) -0.309(9) 0.0241(17) Uiso 0.063(4) 1 d P . .
N2C N 0.803(12) -0.624(10) -0.543(9) 0.0241(17) Uiso 0.062(10) 1 d P . .
C7 C 0.4344(10) -0.0311(9) -0.4683(8) 0.036(2) Uiso 1 1 d . . .
N3 N -0.5446(9) 0.0672(8) -0.3306(7) 0.0426(18) Uiso 1 1 d . . .

loop_
_atom_site_aniso_label
_atom_site_aniso_U_11
_atom_site_aniso_U_22
_atom_site_aniso_U_33
_atom_site_aniso_U_23
_atom_site_aniso_U_13
_atom_site_aniso_U_12
Ga1 0.0144(4) 0.0171(4) 0.0147(4) 0.0042(3) 0.0005(3) 0.0049(3)
Ga2 0.0133(4) 0.0159(4) 0.0142(4) 0.0039(3) 0.0006(3) 0.0044(3)
P1 0.0152(9) 0.0178(9) 0.0124(9) 0.0050(7) 0.0012(7) 0.0041(7)
P2 0.0137(9) 0.0160(9) 0.0156(9) 0.0041(8) -0.0003(7) 0.0023(7)
P3A 0.0183(10) 0.0180(11) 0.0192(10) 0.0026(9) -0.0023(8) 0.0087(9)

loop_
_atom_type_symbol
_atom_type_description
_atom_type_scat_dispersion_real
_atom_type_scat_dispersion_imag
_atom_type_scat_source
N N 0.0061 0.0033 'International Tables Vol C Tables 4.2.6.8 and 6.1.1.4'
H H 0.0000 0.0000 'International Tables Vol C Tables 4.2.6.8 and 6.1.1.4'
O O 0.0106 0.0060 'International Tables Vol C Tables 4.2.6.8 and 6.1.1.4'
P P 0.1023 0.0942 'International Tables Vol C Tables 4.2.6.8 and 6.1.1.4'
Ga Ga 0.2307 1.6083 'International Tables Vol C Tables 4.2.6.8 and 6.1.1.4'
C C 0.0033 0.0016 'International Tables Vol C Tables 4.2.6.8 and 6.1.1.4'

loop_
_geom_angle_atom_site_label_1
_geom_angle_atom_site_label_2
_geom_angle_atom_site_label_3
_geom_angle
_geom_angle_site_symmetry_1
_geom_angle_site_symmetry_3
_geom_angle_publ_flag
O5 Ga1 O3 93.4(2) 2 1_455 ?
O5 Ga1 O7 90.2(2) 2 . ?
O3 Ga1 O7 172.1(2) 1_455 . ?
O5 Ga1 O10 93.33(19) 2 2 ?
O3 Ga1 O10 86.01(19) 1_455 2 ?
O7 Ga1 O10 86.80(19) . 2 ?
O5 Ga1 O14 94.5(2) 2 . ?
O3 Ga1 O14 92.67(19) 1_455 . ?
O7 Ga1 O14 94.01(19) . . ?
O10 Ga1 O14 172.15(19) 2 . ?
O5 Ga1 O16 176.38(19) 2 . ?
O3 Ga1 O16 88.2(2) 1_455 . ?
O7 Ga1 O16 88.6(2) . . ?
O10 Ga1 O16 90.01(19) 2 . ?
O14 Ga1 O16 82.21(19) . . ?
O5 Ga1 O12 59.96(17) 2 2 ?
O3 Ga1 O12 119.58(17) 1_455 2 ?
O7 Ga1 O12 56.75(17) . 2 ?
O10 Ga1 O12 48.12(17) 2 2 ?
O14 Ga1 O12 137.93(17) . 2 ?
O16 Ga1 O12 121.85(17) . 2 ?
O5 Ga1 O7 39.90(15) 2 2 ?
O3 Ga1 O7 114.22(16) 1_455 2 ?
O7 Ga1 O7 72.80(18) . 2 ?
O10 Ga1 O7 126.42(15) 2 2 ?
O14 Ga1 O7 61.08(15) . 2 ?
O16 Ga1 O7 136.52(16) . 2 ?
O12 Ga1 O7 80.26(13) 2 2 ?
O5 Ga1 O6 39.76(15) 2 2 ?
O3 Ga1 O6 75.41(16) 1_455 2 ?
O7 Ga1 O6 111.56(16) . 2 ?
O10 Ga1 O6 126.07(16) 2 2 ?
O14 Ga1 O6 60.77(16) . 2 ?
O16 Ga1 O6 138.04(15) . 2 ?
O12 Ga1 O6 99.61(13) 2 2 ?
O7 Ga1 O6 38.81(10) 2 2 ?
O5 Ga1 O5 75.98(17) 2 . ?
O3 Ga1 O5 150.92(15) 1_455 . ?
O7 Ga1 O5 36.93(15) . . ?
O10 Ga1 O5 121.08(15) 2 . ?
O14 Ga1 O5 61.95(15) . . ?
O16 Ga1 O5 101.09(16) . . ?
O12 Ga1 O5 78.74(12) 2 . ?
O7 Ga1 O5 42.59(10) 2 . ?
O6 Ga1 O5 79.46(10) 2 . ?
O5 Ga1 O1 75.52(16) 2 1_455 ?
O3 Ga1 O1 36.60(15) 1_455 1_455 ?
O7 Ga1 O1 151.26(16) . 1_455 ?
O10 Ga1 O1 118.34(15) 2 1_455 ?
O14 Ga1 O1 63.09(15) . 1_455 ?
O16 Ga1 O1 104.09(15) . 1_455 ?
O12 Ga1 O1 129.25(13) 2 1_455 ?
O7 Ga1 O1 80.53(10) 2 1_455 ?
O6 Ga1 O1 43.25(10) 2 1_455 ?
O5 Ga1 O1 114.45(10) . 1_455 ?
O5 Ga1 O8 112.90(16) 2 . ?
O3 Ga1 O8 145.63(15) 1_455 . ?
O7 Ga1 O8 36.70(15) . . ?
O10 Ga1 O8 112.82(15) 2 . ?
O14 Ga1 O8 64.67(15) . . ?
O16 Ga1 O8 64.39(15) . . ?
O12 Ga1 O8 93.40(12) 2 . ?
O7 Ga1 O8 78.49(11) 2 . ?
O6 Ga1 O8 110.54(10) 2 . ?
O5 Ga1 O8 37.21(10) . . ?
O1 Ga1 O8 127.57(10) 1_455 . ?
O1 Ga2 O2 94.3(2) . 2_644 ?
O1 Ga2 O6 91.77(19) . 2_655 ?
O2 Ga2 O6 171.5(2) 2_644 2_655 ?
O1 Ga2 O9 93.54(19) . 2 ?
O2 Ga2 O9 86.49(19) 2_644 2 ?
O6 Ga2 O9 87.24(18) 2_655 2 ?
O1 Ga2 O18 95.04(19) . . ?
O2 Ga2 O18 91.90(19) 2_644 . ?
O6 Ga2 O18 93.45(18) 2_655 . ?
O9 Ga2 O18 171.37(19) 2 . ?
O1 Ga2 O20 176.70(18) . . ?
O2 Ga2 O20 86.72(19) 2_644 . ?
O6 Ga2 O20 87.50(19) 2_655 . ?
O9 Ga2 O20 89.64(18) 2 . ?
O18 Ga2 O20 81.80(18) . . ?
O1 Ga2 O11 62.10(17) . 2 ?
O2 Ga2 O11 122.28(17) 2_644 2 ?
O6 Ga2 O11 56.09(16) 2_655 2 ?
O9 Ga2 O11 48.02(17) 2 2 ?
O18 Ga2 O11 138.28(18) . 2 ?
O20 Ga2 O11 119.84(17) . 2 ?
O1 Ga2 O3 38.92(15) . . ?
O2 Ga2 O3 114.50(16) 2_644 . ?
O6 Ga2 O3 73.90(16) 2_655 . ?
O9 Ga2 O3 125.69(15) 2 . ?
O18 Ga2 O3 62.58(15) . . ?
O20 Ga2 O3 137.90(14) . . ?
O11 Ga2 O3 80.46(13) 2 . ?
O1 Ga2 O2 38.75(15) . . ?
O2 Ga2 O2 76.30(18) 2_644 . ?
O6 Ga2 O2 112.08(15) 2_655 . ?
O9 Ga2 O2 125.48(15) 2 . ?
O18 Ga2 O2 62.08(15) . . ?
O20 Ga2 O2 138.94(14) . . ?
O11 Ga2 O2 100.67(13) 2 . ?
O3 Ga2 O2 38.20(10) . . ?
O1 Ga2 O5 77.46(16) . 2_655 ?
O2 Ga2 O5 148.89(15) 2_644 2_655 ?
O6 Ga2 O5 38.77(15) 2_655 2_655 ?
O9 Ga2 O5 123.58(15) 2 2_655 ?
O18 Ga2 O5 59.60(15) . 2_655 ?
O20 Ga2 O5 100.03(15) . 2_655 ?
O11 Ga2 O5 80.62(12) 2 2_655 ?
O3 Ga2 O5 43.57(10) . 2_655 ?
O2 Ga2 O5 78.96(10) . 2_655 ?
O1 Ga2 O1 76.77(17) . 2_644 ?
O2 Ga2 O1 38.28(15) 2_644 2_644 ?
O6 Ga2 O1 149.71(15) 2_655 2_644 ?
O9 Ga2 O1 120.96(14) 2 2_644 ?
O18 Ga2 O1 60.46(15) . 2_644 ?
O20 Ga2 O1 102.33(15) . 2_644 ?
O11 Ga2 O1 133.98(13) 2 2_644 ?
O3 Ga2 O1 79.96(10) . 2_644 ?
O2 Ga2 O1 44.01(10) . 2_644 ?
O5 Ga2 O1 110.94(10) 2_655 2_644 ?
O1 Ga2 O8 115.16(16) . 2_655 ?
O2 Ga2 O8 141.17(15) 2_644 2_655 ?
O6 Ga2 O8 38.64(15) 2_655 2_655 ?
O9 Ga2 O8 114.54(15) 2 2_655 ?
O18 Ga2 O8 62.30(15) . 2_655 ?
O20 Ga2 O8 62.55(15) . 2_655 ?
O11 Ga2 O8 94.66(12) 2 2_655 ?
O3 Ga2 O8 80.52(10) . 2_655 ?
O2 Ga2 O8 110.75(10) . 2_655 ?
O5 Ga2 O8 37.93(11) 2_655 2_655 ?
O1 Ga2 O8 122.32(10) 2_644 2_655 ?
O1 P1 O3 114.6(3) . . ?
O1 P1 O2 114.4(3) . . ?
O3 P1 O2 106.7(3) . . ?
O1 P1 O4 103.7(3) . . ?
O3 P1 O4 108.8(3) . . ?
O2 P1 O4 108.4(3) . . ?
O1 P1 O18 62.3(2) . . ?
O3 P1 O18 79.5(2) . . ?
O2 P1 O18 78.9(2) . . ?
O4 P1 O18 166.0(2) . . ?
O1 P1 O18 74.9(2) . 2_644 ?
O3 P1 O18 164.0(2) . 2_644 ?
O2 P1 O18 57.34(19) . 2_644 ?
O4 P1 O18 79.8(2) . 2_644 ?
O18 P1 O18 95.00(11) . 2_644 ?
O1 P1 O15 152.5(2) . 2_654 ?
O3 P1 O15 80.1(2) . 2_654 ?
O2 P1 O15 80.3(2) . 2_654 ?
O4 P1 O15 48.9(2) . 2_654 ?
O18 P1 O15 145.14(13) . 2_654 ?
O18 P1 O15 96.87(13) 2_644 2_654 ?
O1 P1 O14 76.7(2) . 1_655 ?
O3 P1 O14 54.24(19) . 1_655 ?
O2 P1 O14 160.8(2) . 1_655 ?
O4 P1 O14 82.5(2) . 1_655 ?
O18 P1 O14 94.08(12) . 1_655 ?
O18 P1 O14 141.69(12) 2_644 1_655 ?
O15 P1 O14 96.57(13) 2_654 1_655 ?
O1 P1 O20 118.3(2) . 2_644 ?
O3 P1 O20 125.6(2) . 2_644 ?
O2 P1 O20 38.75(19) . 2_644 ?
O4 P1 O20 70.1(2) . 2_644 ?
O18 P1 O20 114.77(12) . 2_644 ?
O18 P1 O20 43.43(11) 2_644 2_644 ?
O15 P1 O20 58.18(12) 2_654 2_644 ?
O14 P1 O20 151.00(12) 1_655 2_644 ?
O1 P1 O6 39.08(19) . 2_655 ?
O3 P1 O6 75.8(2) . 2_655 ?
O2 P1 O6 125.7(2) . 2_655 ?
O4 P1 O6 122.3(2) . 2_655 ?
O18 P1 O6 47.55(11) . 2_655 ?
O18 P1 O6 111.64(12) 2_644 2_655 ?
O15 P1 O6 148.69(13) 2_654 2_655 ?
O14 P1 O6 52.92(11) 1_655 2_655 ?
O20 P1 O6 153.03(11) 2_644 2_655 ?
O1 P1 O16 118.8(2) . 1_655 ?
O3 P1 O16 36.03(19) . 1_655 ?
O2 P1 O16 124.6(2) . 1_655 ?
O4 P1 O16 73.3(2) . 1_655 ?
O18 P1 O16 112.96(11) . 1_655 ?
O18 P1 O16 151.99(12) 2_644 1_655 ?
O15 P1 O16 59.27(12) 2_654 1_655 ?
O14 P1 O16 42.05(11) 1_655 1_655 ?
O20 P1 O16 117.28(11) 2_644 1_655 ?
O6 P1 O16 89.69(11) 2_655 1_655 ?
O1 P1 O2 38.3(2) . 2_644 ?
O3 P1 O2 124.5(2) . 2_644 ?
O2 P1 O2 76.4(2) . 2_644 ?
O4 P1 O2 122.9(2) . 2_644 ?
O18 P1 O2 45.93(11) . 2_644 ?
O18 P1 O2 54.57(11) 2_644 2_644 ?
O15 P1 O2 150.10(13) 2_654 2_644 ?
O14 P1 O2 111.47(11) 1_655 2_644 ?
O20 P1 O2 92.00(11) 2_644 2_644 ?
O6 P1 O2 61.04(10) 2_655 2_644 ?
O16 P1 O2 150.63(11) 1_655 2_644 ?
O5 P2 O7 113.5(3) . . ?
O5 P2 O6 113.0(3) . . ?
O7 P2 O6 106.8(3) . . ?
O5 P2 O8 103.6(3) . . ?
O7 P2 O8 110.1(3) . . ?
O6 P2 O8 109.8(3) . . ?
O5 P2 O14 63.0(2) . 2 ?
O7 P2 O14 77.6(2) . 2 ?
O6 P2 O14 77.1(2) . 2 ?
O8 P2 O14 166.7(2) . 2 ?
O5 P2 O18 73.8(2) . 2_655 ?
O7 P2 O18 166.9(2) . 2_655 ?
O6 P2 O18 60.11(19) . 2_655 ?
O8 P2 O18 77.30(19) . 2_655 ?
O14 P2 O18 97.46(12) 2 2_655 ?
O5 P2 O14 75.9(2) . . ?
O7 P2 O14 57.26(19) . . ?
O6 P2 O14 164.0(2) . . ?
O8 P2 O14 79.39(19) . . ?
O14 P2 O14 96.71(11) 2 . ?
O18 P2 O14 135.77(12) 2_655 . ?
O5 P2 O19 147.1(2) . 1_565 ?
O7 P2 O19 84.7(2) . 1_565 ?
O6 P2 O19 85.0(2) . 1_565 ?
O8 P2 O19 43.48(19) . 1_565 ?
O14 P2 O19 149.86(13) 2 1_565 ?
O18 P2 O19 94.35(12) 2_655 1_565 ?
O14 P2 O19 93.88(12) . 1_565 ?
O5 P2 O20 118.1(2) . 2_655 ?
O7 P2 O20 127.6(2) . 2_655 ?
O6 P2 O20 43.78(19) . 2_655 ?
O8 P2 O20 66.40(19) . 2_655 ?
O14 P2 O20 118.28(12) 2 2_655 ?
O18 P2 O20 44.28(11) 2_655 2_655 ?
O14 P2 O20 145.01(12) . 2_655 ?
O19 P2 O20 56.26(11) 1_565 2_655 ?
O5 P2 O16 118.9(2) . . ?
O7 P2 O16 41.5(2) . . ?
O6 P2 O16 126.8(2) . . ?
O8 P2 O16 68.93(19) . . ?
O14 P2 O16 116.71(12) 2 . ?
O18 P2 O16 145.77(12) 2_655 . ?
O14 P2 O16 43.00(11) . . ?
O19 P2 O16 57.03(12) 1_565 . ?
O20 P2 O16 113.19(12) 2_655 . ?
O5 P2 O7 39.2(2) . 2 ?
O7 P2 O7 74.4(2) . 2 ?
O6 P2 O7 124.7(2) . 2 ?
O8 P2 O7 121.8(2) . 2 ?
O14 P2 O7 48.42(11) 2 2 ?
O18 P2 O7 111.58(12) 2_655 2 ?
O14 P2 O7 53.70(11) . 2 ?
O19 P2 O7 147.32(12) 1_565 2 ?
O20 P2 O7 154.87(12) 2_655 2 ?
O16 P2 O7 91.37(11) . 2 ?
O5 P2 O3 38.49(19) . 2_655 ?
O7 P2 O3 123.2(2) . 2_655 ?
O6 P2 O3 74.82(19) . 2_655 ?
O8 P2 O3 122.8(2) . 2_655 ?
O14 P2 O3 46.68(11) 2 2_655 ?
O18 P2 O3 55.33(11) 2_655 2_655 ?
O14 P2 O3 111.82(12) . 2_655 ?
O19 P2 O3 149.09(12) 1_565 2_655 ?
O20 P2 O3 93.49(11) 2_655 2_655 ?
O16 P2 O3 153.11(11) . 2_655 ?
O7 P2 O3 61.76(11) 2 2_655 ?
P3B P3A O9 60.3(9) . . ?
P3B P3A O10 55.8(9) . . ?
O9 P3A O10 116.1(3) . . ?
P3B P3A O12 123.7(10) . . ?
O9 P3A O12 105.6(3) . . ?
O10 P3A O12 110.9(3) . . ?
P3B P3A O11 128.1(10) . . ?
O9 P3A O11 110.0(3) . . ?
O10 P3A O11 106.0(3) . . ?
O12 P3A O11 108.1(3) . . ?
P3B P3A O7 110.5(9) . 2 ?
O9 P3A O7 160.3(2) . 2 ?
O10 P3A O7 58.8(2) . 2 ?
O12 P3A O7 63.4(2) . 2 ?
O11 P3A O7 89.4(2) . 2 ?
P3B P3A O6 115.3(9) . 1_455 ?
O9 P3A O6 58.30(19) . 1_455 ?
O10 P3A O6 157.9(2) . 1_455 ?
O12 P3A O6 90.9(2) . 1_455 ?
O11 P3A O6 61.8(2) . 1_455 ?
O7 P3A O6 134.16(13) 2 1_455 ?
P3B P3A O5 75.4(9) . . ?
O9 P3A O5 111.6(2) . . ?
O10 P3A O5 55.0(2) . . ?
O12 P3A O5 59.5(2) . . ?
O11 P3A O5 138.4(3) . . ?
O7 P3A O5 49.02(12) 2 . ?
O6 P3A O5 146.43(14) 1_455 . ?
P3B P3A O1 79.0(9) . 2 ?
O9 P3A O1 54.1(2) . 2 ?
O10 P3A O1 108.8(2) . 2 ?
O12 P3A O1 140.3(2) . 2 ?
O11 P3A O1 60.8(2) . 2 ?
O7 P3A O1 144.68(14) 2 2 ?
O6 P3A O1 49.59(11) 1_455 2 ?
O5 P3A O1 154.35(13) . 2 ?
P3B P3A O3 47.2(9) . 2_655 ?
O9 P3A O3 105.86(19) . 2_655 ?
O10 P3A O3 17.8(2) . 2_655 ?
O12 P3A O3 101.9(2) . 2_655 ?
O11 P3A O3 123.8(2) . 2_655 ?
O7 P3A O3 63.40(11) 2 2_655 ?
O6 P3A O3 162.26(12) 1_455 2_655 ?
O5 P3A O3 42.65(10) . 2_655 ?
O1 P3A O3 115.91(11) 2 2_655 ?
P3B P3A O2 52.2(9) . 1_466 ?
O9 P3A O2 16.33(19) . 1_466 ?
O10 P3A O2 105.5(2) . 1_466 ?
O12 P3A O2 121.9(3) . 1_466 ?
O11 P3A O2 103.2(2) . 1_466 ?
O7 P3A O2 162.57(12) 2 1_466 ?
O6 P3A O2 63.22(11) 1_455 1_466 ?
O5 P3A O2 117.06(12) . 1_466 ?
O1 P3A O2 43.08(11) 2 1_466 ?
O3 P3A O2 99.33(10) 2_655 1_466 ?
P3B P3A O20 83.5(9) . 2 ?
O9 P3A O20 24.53(18) . 2 ?
O10 P3A O20 139.1(2) . 2 ?
O12 P3A O20 86.3(2) . 2 ?
O11 P3A O20 103.0(2) . 2 ?
O7 P3A O20 149.69(13) 2 2 ?
O6 P3A O20 42.16(11) 1_455 2 ?
O5 P3A O20 114.56(12) . 2 ?
O1 P3A O20 62.49(11) 2 2 ?
O3 P3A O20 125.69(11) 2_655 2 ?
O2 P3A O20 38.95(9) 1_466 2 ?
O10 P3B P3A 64.0(10) . . ?
O10 P3B O9 125.3(16) . . ?
P3A P3B O9 61.3(9) . . ?
O10 P3B N2B 113(4) . 2_655 ?
P3A P3B N2B 125(4) . 2_655 ?
O9 P3B N2B 100(4) . 2_655 ?
O10 P3B N2C 113(4) . 1_466 ?
P3A P3B N2C 133(4) . 1_466 ?
O9 P3B N2C 102(3) . 1_466 ?
N2B P3B N2C 101(5) 2_655 1_466 ?
O10 P3B O12 69.3(9) . . ?
P3A P3B O12 29.3(6) . . ?
O9 P3B O12 65.0(8) . . ?
N2B P3B O12 95(3) 2_655 . ?
N2C P3B O12 161(4) 1_466 . ?
O10 P3B O11 64.2(9) . . ?
P3A P3B O11 27.0(6) . . ?
O9 P3B O11 66.0(8) . . ?
N2B P3B O11 152(4) 2_655 . ?
N2C P3B O11 107(4) 1_466 . ?
O12 P3B O11 56.3(5) . . ?
O10 P3B O3 53.3(8) . 2_655 ?
P3A P3B O3 113.7(11) . 2_655 ?
O9 P3B O3 164.2(13) . 2_655 ?
N2B P3B O3 69(3) 2_655 2_655 ?
N2C P3B O3 92(3) 1_466 2_655 ?
O12 P3B O3 103.0(7) . 2_655 ?
O11 P3B O3 117.1(8) . 2_655 ?
O10 P3B O5 56.3(8) . . ?
P3A P3B O5 79.8(9) . . ?
O9 P3B O5 114.9(11) . . ?
N2B P3B O5 61(3) 2_655 . ?
N2C P3B O5 141(3) 1_466 . ?
O12 P3B O5 57.1(5) . . ?
O11 P3B O5 100.9(7) . . ?
O3 P3B O5 49.9(3) 2_655 . ?
O10 P3B O2 159.6(14) . 1_466 ?
P3A P3B O2 108.0(10) . 1_466 ?
O9 P3B O2 49.5(7) . 1_466 ?
N2B P3B O2 88(3) 2_655 1_466 ?
N2C P3B O2 58(3) 1_466 1_466 ?
O12 P3B O2 113.7(7) . 1_466 ?
O11 P3B O2 99.8(7) . 1_466 ?
O3 P3B O2 138.4(7) 2_655 1_466 ?
O5 P3B O2 143.3(8) . 1_466 ?
O10 P3B O1 111.2(12) . 2 ?
P3A P3B O1 76.6(9) . 2 ?
O9 P3B O1 52.9(8) . 2 ?
N2B P3B O1 136(3) 2_655 2 ?
N2C P3B O1 61(3) 1_466 2 ?
O12 P3B O1 100.7(7) . 2 ?
O11 P3B O1 56.4(4) . 2 ?
O3 P3B O1 142.6(8) 2_655 2 ?
O5 P3B O1 156.4(8) . 2 ?
O2 P3B O1 48.6(3) 1_466 2 ?
O10 P3B O7 23.9(7) . 2 ?
P3A P3B O7 49.1(7) . 2 ?
O9 P3B O7 108.2(11) . 2 ?
N2B P3B O7 104(3) 2_655 2 ?
N2C P3B O7 137(4) 1_466 2 ?
O12 P3B O7 46.3(4) . 2 ?
O11 P3B O7 60.9(5) . 2 ?
O3 P3B O7 64.6(4) 2_655 2 ?
O5 P3B O7 43.3(3) . 2 ?
O2 P3B O7 157.0(7) 1_466 2 ?
O1 P3B O7 116.6(6) 2 2 ?
P1 O1 Ga2 133.7(3) . . ?
P1 O1 O4 39.20(18) . . ?
Ga2 O1 O4 172.9(3) . . ?
P1 O1 O2 33.04(16) . . ?
Ga2 O1 O2 113.3(2) . . ?
O4 O1 O2 60.74(19) . . ?
P1 O2 Ga2 140.3(3) . 2_644 ?
P1 O2 O3 36.66(16) . . ?
Ga2 O2 O3 174.5(3) 2_644 . ?
P1 O2 O4 36.50(17) . . ?
Ga2 O2 O4 119.3(2) 2_644 . ?
O3 O2 O4 61.09(19) . . ?
P1 O3 Ga1 144.0(3) . 1_655 ?
P1 O3 O2 36.69(16) . . ?
Ga1 O3 O2 174.2(3) 1_655 . ?
P1 O3 O4 36.28(17) . . ?
Ga1 O3 O4 123.4(2) 1_655 . ?
O2 O3 O4 60.83(18) . . ?
P1 O4 O1 37.12(17) . . ?
P1 O4 O2 35.11(16) . . ?
O1 O4 O2 62.05(19) . . ?
P1 O4 O3 34.88(16) . . ?
O1 O4 O3 62.03(19) . . ?
O2 O4 O3 58.08(18) . . ?
P2 O5 Ga1 132.7(3) . 2 ?
P2 O5 O8 39.21(17) . . ?
Ga1 O5 O8 171.9(3) 2 . ?
P2 O5 O6 33.63(15) . . ?
Ga1 O5 O6 111.7(2) 2 . ?
O8 O5 O6 61.54(19) . . ?
P2 O6 Ga2 136.3(3) . 2_655 ?
P2 O6 O7 36.54(16) . . ?
Ga2 O6 O7 172.8(3) 2_655 . ?
P2 O6 O5 33.35(16) . . ?
Ga2 O6 O5 112.5(2) 2_655 . ?
O7 O6 O5 61.24(18) . . ?
P2 O7 Ga1 139.8(3) . . ?
P2 O7 O6 36.64(16) . . ?
Ga1 O7 O6 176.4(3) . . ?
P2 O7 O5 33.16(16) . . ?
Ga1 O7 O5 115.6(2) . . ?
O6 O7 O5 61.10(18) . . ?
P2 O8 O5 37.15(16) . . ?
P2 O8 O6 34.33(15) . . ?
O5 O8 O6 61.13(18) . . ?
P2 O8 O7 34.15(16) . . ?
O5 O8 O7 61.21(19) . . ?
O6 O8 O7 57.45(18) . . ?
P3B O9 P3A 58.4(9) . . ?
P3B O9 Ga2 139.5(9) . 2 ?
P3A O9 Ga2 132.4(3) . 2 ?
P3B O9 N2B 41(2) . 2_655 ?
P3A O9 N2B 85(2) . 2_655 ?
Ga2 O9 N2B 140(2) 2 2_655 ?
P3B O10 P3A 60.1(9) . . ?
P3B O10 Ga1 135.9(10) . 2 ?
P3A O10 Ga1 131.3(3) . 2 ?
P3B O10 O11 85.3(10) . . ?
P3A O10 O11 37.9(2) . . ?
Ga1 O10 O11 131.4(3) 2 . ?
P3A O11 O10 36.09(18) . . ?
P3A O11 O9 34.00(18) . . ?
O10 O11 O9 61.6(2) . . ?
P3A O11 O12 35.9(2) . . ?
O10 O11 O12 60.8(2) . . ?
O9 O11 O12 57.8(2) . . ?
P3A O12 O9 36.17(18) . . ?
P3A O12 O10 33.77(17) . . ?
O9 O12 O10 61.6(2) . . ?
P3A O12 O11 36.0(2) . . ?
O9 O12 O11 60.6(2) . . ?
O10 O12 O11 58.0(2) . . ?
O13 C1 O14 125.7(7) . . ?
O13 C1 C2 119.4(6) . . ?
O14 C1 C2 114.9(6) . . ?
O13 C1 O16 147.9(6) . . ?
O14 C1 O16 86.4(4) . . ?
C2 C1 O16 28.5(3) . . ?
O13 C1 O15 92.3(5) . . ?
O14 C1 O15 142.0(5) . . ?
C2 C1 O15 27.1(3) . . ?
O16 C1 O15 55.6(2) . . ?
O13 C1 O3 142.2(5) . 1_455 ?
O14 C1 O3 55.1(3) . 1_455 ?
C2 C1 O3 75.0(4) . 1_455 ?
O16 C1 O3 53.74(19) . 1_455 ?
O15 C1 O3 96.7(3) . 1_455 ?
O13 C1 O8 106.6(5) . . ?
O14 C1 O8 85.0(4) . . ?
C2 C1 O8 76.1(4) . . ?
O16 C1 O8 72.4(2) . . ?
O15 C1 O8 82.6(2) . . ?
O3 C1 O8 110.9(2) 1_455 . ?
O13 C1 O4 101.1(4) . 1_455 ?
O14 C1 O4 88.9(4) . 1_455 ?
C2 C1 O4 79.6(4) . 1_455 ?
O16 C1 O4 77.5(2) . 1_455 ?
O15 C1 O4 84.0(2) . 1_455 ?
O3 C1 O4 44.03(14) 1_455 1_455 ?
O8 C1 O4 149.5(2) . 1_455 ?
O13 C1 O12 73.1(4) . . ?
O14 C1 O12 58.9(4) . . ?
C2 C1 O12 150.6(4) . . ?
O16 C1 O12 133.7(3) . . ?
O15 C1 O12 147.9(3) . . ?
O3 C1 O12 112.5(2) 1_455 . ?
O8 C1 O12 74.75(19) . . ?
O4 C1 O12 126.3(2) 1_455 . ?
O13 C1 O7 146.2(5) . . ?
O14 C1 O7 51.3(3) . . ?
C2 C1 O7 74.6(4) . . ?
O16 C1 O7 51.90(18) . . ?
O15 C1 O7 97.4(2) . . ?
O3 C1 O7 68.58(16) 1_455 . ?
O8 C1 O7 43.62(14) . . ?
O4 C1 O7 111.9(2) 1_455 . ?
O12 C1 O7 81.79(19) . . ?
O13 C1 O11 70.9(4) . 2_455 ?
O14 C1 O11 60.3(4) . 2_455 ?
C2 C1 O11 154.4(5) . 2_455 ?
O16 C1 O11 136.8(3) . 2_455 ?
O15 C1 O11 149.8(3) . 2_455 ?
O3 C1 O11 83.6(2) 1_455 2_455 ?
O8 C1 O11 125.6(2) . 2_455 ?
O4 C1 O11 75.28(19) 1_455 2_455 ?
O12 C1 O11 52.02(17) . 2_455 ?
O7 C1 O11 110.5(2) . 2_455 ?
O13 C1 O1 105.4(4) . 1_455 ?
O14 C1 O1 55.6(3) . 1_455 ?
C2 C1 O1 108.8(4) . 1_455 ?
O16 C1 O1 92.9(2) . 1_455 ?
O15 C1 O1 120.6(3) . 1_455 ?
O3 C1 O1 39.67(13) 1_455 1_455 ?
O8 C1 O1 139.2(2) . 1_455 ?
O4 C1 O1 37.47(13) 1_455 1_455 ?
O12 C1 O1 91.2(2) . 1_455 ?
O7 C1 O1 97.23(19) . 1_455 ?
O11 C1 O1 46.47(15) 2_455 1_455 ?
O15 C2 O16 126.4(7) . . ?
O15 C2 C1 118.4(6) . . ?
O16 C2 C1 115.2(6) . . ?
O15 C2 O14 147.2(5) . . ?
O16 C2 O14 86.3(5) . . ?
C1 C2 O14 28.8(3) . . ?
O15 C2 O13 92.0(5) . . ?
O16 C2 O13 141.6(6) . . ?
C1 C2 O13 26.5(3) . . ?
O14 C2 O13 55.3(2) . . ?
O15 C2 O3 141.1(5) . 1_455 ?
O16 C2 O3 52.4(4) . 1_455 ?
C1 C2 O3 78.0(4) . 1_455 ?
O14 C2 O3 56.7(2) . 1_455 ?
O13 C2 O3 99.1(3) . 1_455 ?
O15 C2 O8 105.9(5) . . ?
O16 C2 O8 85.5(4) . . ?
C1 C2 O8 77.1(4) . . ?
O14 C2 O8 72.7(2) . . ?
O13 C2 O8 83.4(2) . . ?
O3 C2 O8 112.3(2) 1_455 . ?
O15 C2 O4 42.6(4) . 2_654 ?
O16 C2 O4 83.8(4) . 2_654 ?
C1 C2 O4 161.0(5) . 2_654 ?
O14 C2 O4 170.1(3) . 2_654 ?
O13 C2 O4 134.6(3) . 2_654 ?
O3 C2 O4 116.5(2) 1_455 2_654 ?
O8 C2 O4 106.0(2) . 2_654 ?
O15 C2 O7 143.8(5) . . ?
O16 C2 O7 48.3(4) . . ?
C1 C2 O7 79.5(4) . . ?
O14 C2 O7 55.94(19) . . ?
O13 C2 O7 101.6(3) . . ?
O3 C2 O7 69.87(18) 1_455 . ?
O8 C2 O7 44.21(14) . . ?
O4 C2 O7 116.1(2) 2_654 . ?
O15 C2 O4 103.7(4) . 1_455 ?
O16 C2 O4 90.5(4) . 1_455 ?
C1 C2 O4 74.1(4) . 1_455 ?
O14 C2 O4 73.2(2) . 1_455 ?
O13 C2 O4 78.9(2) . 1_455 ?
O3 C2 O4 43.74(14) 1_455 1_455 ?
O8 C2 O4 145.9(3) . 1_455 ?
O4 C2 O4 107.2(2) 2_654 1_455 ?
O7 C2 O4 111.7(2) . 1_455 ?
O15 C2 O19 81.0(4) . 1_565 ?
O16 C2 O19 72.3(4) . 1_565 ?
C1 C2 O19 120.3(4) . 1_565 ?
O14 C2 O19 112.8(3) . 1_565 ?
O13 C2 O19 119.8(3) . 1_565 ?
O3 C2 O19 123.0(2) 1_455 1_565 ?
O8 C2 O19 43.53(14) . 1_565 ?
O4 C2 O19 63.64(17) 2_654 1_565 ?
O7 C2 O19 63.05(16) . 1_565 ?
O4 C2 O19 160.9(2) 1_455 1_565 ?
O15 C2 O15 83.5(4) . 2_554 ?
O16 C2 O15 73.2(4) . 2_554 ?
C1 C2 O15 116.4(4) . 2_554 ?
O14 C2 O15 110.1(3) . 2_554 ?
O13 C2 O15 116.5(3) . 2_554 ?
O3 C2 O15 58.13(16) 1_455 2_554 ?
O8 C2 O15 158.1(2) . 2_554 ?
O4 C2 O15 67.28(18) 2_654 2_554 ?
O7 C2 O15 118.2(2) . 2_554 ?
O4 C2 O15 42.27(14) 1_455 2_554 ?
O19 C2 O15 121.8(2) 1_565 2_554 ?
C1 O13 O14 27.6(4) . . ?
C1 O13 C2 34.2(4) . . ?
O14 O13 C2 61.7(2) . . ?
C1 O13 O15 61.1(4) . . ?
O14 O13 O15 88.7(2) . . ?
C2 O13 O15 26.9(2) . . ?
C1 O14 Ga1 113.8(4) . . ?
C1 O14 O13 26.8(3) . . ?
Ga1 O14 O13 140.5(3) . . ?
C1 O14 C2 36.2(4) . . ?
Ga1 O14 C2 77.6(2) . . ?
O13 O14 C2 63.0(2) . . ?
C2 O15 O16 26.9(4) . . ?
C2 O15 C1 34.5(4) . . ?
O16 O15 C1 61.4(2) . . ?
C2 O15 O4 118.4(5) . 2_654 ?
O16 O15 O4 91.5(2) . 2_654 ?
C1 O15 O4 152.9(3) . 2_654 ?
C2 O16 Ga1 113.7(5) . . ?
C2 O16 O15 26.7(4) . . ?
Ga1 O16 O15 140.4(3) . . ?
C2 O16 C1 36.3(4) . . ?
Ga1 O16 C1 77.4(2) . . ?
O15 O16 C1 63.0(3) . . ?
O17 C3 O18 126.0(7) . . ?
O17 C3 C4 118.7(6) . . ?
O18 C3 C4 115.3(6) . . ?
O17 C3 O19 91.3(5) . . ?
O18 C3 O19 142.7(5) . . ?
C4 C3 O19 27.5(3) . . ?
O17 C3 O20 147.2(6) . . ?
O18 C3 O20 86.8(4) . . ?
C4 C3 O20 28.5(3) . . ?
O19 C3 O20 55.9(2) . . ?
O17 C3 O8 105.2(4) . 2_655 ?
O18 C3 O8 87.3(4) . 2_655 ?
C4 C3 O8 76.2(4) . 2_655 ?
O19 C3 O8 82.3(2) . 2_655 ?
O20 C3 O8 72.9(2) . 2_655 ?
O17 C3 O4 100.1(4) . 2_644 ?
O18 C3 O4 90.3(4) . 2_644 ?
C4 C3 O4 78.2(4) . 2_644 ?
O19 C3 O4 81.8(2) . 2_644 ?
O20 C3 O4 77.4(2) . 2_644 ?
O8 C3 O4 150.3(3) 2_655 2_644 ?
O17 C3 O2 142.3(5) . 2_644 ?
O18 C3 O2 55.0(3) . 2_644 ?
C4 C3 O2 74.7(4) . 2_644 ?
O19 C3 O2 96.5(2) . 2_644 ?
O20 C3 O2 53.71(18) . 2_644 ?
O8 C3 O2 112.4(2) 2_655 2_644 ?
O4 C3 O2 45.36(15) 2_644 2_644 ?
O17 C3 O6 146.0(5) . 2_655 ?
O18 C3 O6 51.9(3) . 2_655 ?
C4 C3 O6 75.2(4) . 2_655 ?
O19 C3 O6 98.3(3) . 2_655 ?
O20 C3 O6 52.36(19) . 2_655 ?
O8 C3 O6 44.93(14) 2_655 2_655 ?
O4 C3 O6 113.5(2) 2_644 2_655 ?
O2 C3 O6 69.02(16) 2_644 2_655 ?
O17 C3 O1 104.3(4) . 2_644 ?
O18 C3 O1 55.7(3) . 2_644 ?
C4 C3 O1 109.3(4) . 2_644 ?
O19 C3 O1 120.4(3) . 2_644 ?
O20 C3 O1 94.2(2) . 2_644 ?
O8 C3 O1 141.9(2) 2_655 2_644 ?
O4 C3 O1 39.26(14) 2_644 2_644 ?
O2 C3 O1 41.04(13) 2_644 2_644 ?
O6 C3 O1 98.68(19) 2_655 2_644 ?
O17 C3 O5 107.7(4) . 2_655 ?
O18 C3 O5 53.1(3) . 2_655 ?
C4 C3 O5 108.3(4) . 2_655 ?
O19 C3 O5 121.3(3) . 2_655 ?
O20 C3 O5 91.5(2) . 2_655 ?
O8 C3 O5 39.43(14) 2_655 2_655 ?
O4 C3 O5 142.6(2) 2_644 2_655 ?
O2 C3 O5 99.52(19) 2_644 2_655 ?
O6 C3 O5 40.32(12) 2_655 2_655 ?
O1 C3 O5 108.0(2) 2_644 2_655 ?
O17 C3 O1 142.7(5) . . ?
O18 C3 O1 16.8(3) . . ?
C4 C3 O1 98.6(4) . . ?
O19 C3 O1 126.0(3) . . ?
O20 C3 O1 70.1(2) . . ?
O8 C3 O1 84.30(18) 2_655 . ?
O4 C3 O1 84.96(18) 2_644 . ?
O2 C3 O1 43.25(13) 2_644 . ?
O6 C3 O1 42.23(12) 2_655 . ?
O1 C3 O1 57.72(15) 2_644 . ?
O5 C3 O1 57.76(13) 2_655 . ?
O19 C4 O20 127.0(7) . . ?
O19 C4 C3 117.3(6) . . ?
O20 C4 C3 115.7(6) . . ?
O19 C4 O18 145.9(5) . . ?
O20 C4 O18 87.1(4) . . ?
C3 C4 O18 28.6(3) . . ?
O19 C4 O17 90.5(4) . . ?
O20 C4 O17 142.5(5) . . ?
C3 C4 O17 26.8(3) . . ?
O18 C4 O17 55.4(2) . . ?
O19 C4 O8 105.5(4) . 2_655 ?
O20 C4 O8 87.3(4) . 2_655 ?
C3 C4 O8 75.4(4) . 2_655 ?
O18 C4 O8 72.5(2) . 2_655 ?
O17 C4 O8 81.3(2) . 2_655 ?
O19 C4 O4 101.7(4) . 2_644 ?
O20 C4 O4 92.9(4) . 2_644 ?
C3 C4 O4 73.7(4) . 2_644 ?
O18 C4 O4 73.2(2) . 2_644 ?
O17 C4 O4 77.8(2) . 2_644 ?
O8 C4 O4 145.7(3) 2_655 2_644 ?
O19 C4 O2 140.8(5) . 2_644 ?
O20 C4 O2 53.1(3) . 2_644 ?
C3 C4 O2 78.3(4) . 2_644 ?
O18 C4 O2 56.81(19) . 2_644 ?
O17 C4 O2 99.5(3) . 2_644 ?
O8 C4 O2 113.4(2) 2_655 2_644 ?
O4 C4 O2 45.35(15) 2_644 2_644 ?
O19 C4 O6 144.8(5) . 2_655 ?
O20 C4 O6 49.1(3) . 2_655 ?
C3 C4 O6 78.8(4) . 2_655 ?
O18 C4 O6 55.88(19) . 2_655 ?
O17 C4 O6 101.2(3) . 2_655 ?
O8 C4 O6 45.33(15) 2_655 2_655 ?
O4 C4 O6 113.2(2) 2_644 2_655 ?
O2 C4 O6 70.20(17) 2_644 2_655 ?
O19 C4 O8 39.5(4) . 1_545 ?
O20 C4 O8 87.4(4) . 1_545 ?
C3 C4 O8 156.8(4) . 1_545 ?
O18 C4 O8 174.6(3) . 1_545 ?
O17 C4 O8 130.0(3) . 1_545 ?
O8 C4 O8 107.1(2) 2_655 1_545 ?
O4 C4 O8 107.2(2) 2_644 1_545 ?
O2 C4 O8 119.5(2) 2_644 1_545 ?
O6 C4 O8 119.8(2) 2_655 1_545 ?
O19 C4 O19 80.9(4) . 2_645 ?
O20 C4 O19 72.7(4) . 2_645 ?
C3 C4 O19 120.3(4) . 2_645 ?
O18 C4 O19 113.9(3) . 2_645 ?
O17 C4 O19 119.1(3) . 2_645 ?
O8 C4 O19 45.17(15) 2_655 2_645 ?
O4 C4 O19 163.0(3) 2_644 2_645 ?
O2 C4 O19 124.2(2) 2_644 2_645 ?
O6 C4 O19 64.26(17) 2_655 2_645 ?
O8 C4 O19 64.13(17) 1_545 2_645 ?
O19 C4 O15 82.0(4) . 1_545 ?
O20 C4 O15 73.8(4) . 1_545 ?
C3 C4 O15 118.0(4) . 1_545 ?
O18 C4 O15 111.6(3) . 1_545 ?
O17 C4 O15 117.4(3) . 1_545 ?
O8 C4 O15 160.2(3) 2_655 1_545 ?
O4 C4 O15 44.29(15) 2_644 1_545 ?
O2 C4 O15 59.65(16) 2_644 1_545 ?
O6 C4 O15 119.7(2) 2_655 1_545 ?
O8 C4 O15 66.88(17) 1_545 1_545 ?
O19 C4 O15 120.7(2) 2_645 1_545 ?
C3 O17 O18 27.3(4) . . ?
C3 O17 C4 34.5(4) . . ?
O18 O17 C4 61.8(2) . . ?
C3 O17 O19 61.6(4) . . ?
O18 O17 O19 88.9(2) . . ?
C4 O17 O19 27.2(2) . . ?
C3 O18 Ga2 114.6(4) . . ?
C3 O18 O17 26.7(4) . . ?
Ga2 O18 O17 141.3(3) . . ?
C3 O18 C4 36.1(4) . . ?
Ga2 O18 C4 78.5(2) . . ?
O17 O18 C4 62.8(2) . . ?
C4 O19 O20 26.8(4) . . ?
C4 O19 C3 35.2(4) . . ?
O20 O19 C3 62.1(2) . . ?
C4 O19 O8 122.7(5) . 1_545 ?
O20 O19 O8 95.9(2) . 1_545 ?
C3 O19 O8 158.0(3) . 1_545 ?
C4 O20 Ga2 112.4(4) . . ?
C4 O20 O19 26.2(4) . . ?
Ga2 O20 O19 138.6(3) . . ?
C4 O20 C3 35.8(4) . . ?
Ga2 O20 C3 76.7(2) . . ?
O19 O20 C3 62.0(2) . . ?
C5 C5 N1 112.4(11) 2_745 2_655 ?
C5 C5 O17 93.6(9) 2_745 . ?
N1 C5 O17 152.8(6) 2_655 . ?
C5 C5 O20 138.1(10) 2_745 1_655 ?
N1 C5 O20 53.9(4) 2_655 1_655 ?
O17 C5 O20 111.2(3) . 1_655 ?
C5 C5 O13 79.9(9) 2_745 2_655 ?
N1 C5 O13 51.4(5) 2_655 2_655 ?
O17 C5 O13 131.1(3) . 2_655 ?
O20 C5 O13 104.8(3) 1_655 2_655 ?
C5 C5 O8 78.6(8) 2_745 2_655 ?
N1 C5 O8 111.7(6) 2_655 2_655 ?
O17 C5 O8 64.3(2) . 2_655 ?
O20 C5 O8 142.2(3) 1_655 2_655 ?
O13 C5 O8 66.9(2) 2_655 2_655 ?
C5 C5 O8 77.5(8) 2_745 1_645 ?
N1 C5 O8 77.8(5) 2_655 1_645 ?
O17 C5 O8 117.3(3) . 1_645 ?
O20 C5 O8 61.4(2) 1_655 1_645 ?
O13 C5 O8 108.5(3) 2_655 1_645 ?
O8 C5 O8 156.1(3) 2_655 1_645 ?
C5 C5 O13 76.2(9) 2_745 1_645 ?
N1 C5 O13 140.5(6) 2_655 1_645 ?
O17 C5 O13 51.5(2) . 1_645 ?
O20 C5 O13 93.1(3) 1_655 1_645 ?
O13 C5 O13 156.2(3) 2_655 1_645 ?
O8 C5 O13 107.8(3) 2_655 1_645 ?
O8 C5 O13 66.3(2) 1_645 1_645 ?
C5 C5 O12 132.9(10) 2_745 2_655 ?
N1 C5 O12 52.6(4) 2_655 2_655 ?
O17 C5 O12 103.9(3) . 2_655 ?
O20 C5 O12 74.5(2) 1_655 2_655 ?
O13 C5 O12 55.5(2) 2_655 2_655 ?
O8 C5 O12 70.8(2) 2_655 2_655 ?
O8 C5 O12 127.4(3) 1_645 2_655 ?
O13 C5 O12 146.9(3) 1_645 2_655 ?
C5 C5 O9 171.5(11) 2_745 2_655 ?
N1 C5 O9 62.6(5) 2_655 2_655 ?
O17 C5 O9 90.5(3) . 2_655 ?
O20 C5 O9 45.71(16) 1_655 2_655 ?
O13 C5 O9 91.8(3) 2_655 2_655 ?
O8 C5 O9 96.6(3) 2_655 2_655 ?
O8 C5 O9 107.1(3) 1_645 2_655 ?
O13 C5 O9 112.0(3) 1_645 2_655 ?
O12 C5 O9 38.73(16) 2_655 2_655 ?
C5 C5 O17 63.4(8) 2_745 2_745 ?
N1 C5 O17 49.6(4) 2_655 2_745 ?
O17 C5 O17 157.1(3) . 2_745 ?
O20 C5 O17 88.1(2) 1_655 2_745 ?
O13 C5 O17 48.87(18) 2_655 2_745 ?
O8 C5 O17 108.2(3) 2_655 2_745 ?
O8 C5 O17 60.33(19) 1_645 2_745 ?
O13 C5 O17 117.7(3) 1_645 2_745 ?
O12 C5 O17 92.9(3) 2_655 2_745 ?
O9 C5 O17 112.2(3) 2_655 2_745 ?
C5 C5 O15 113.1(10) 2_745 1_645 ?
N1 C5 O15 106.4(6) 2_655 1_645 ?
O17 C5 O15 68.0(2) . 1_645 ?
O20 C5 O15 53.32(18) 1_655 1_645 ?
O13 C5 O15 157.8(3) 2_655 1_645 ?
O8 C5 O15 131.5(3) 2_655 1_645 ?
O8 C5 O15 60.1(2) 1_645 1_645 ?
O13 C5 O15 41.22(17) 1_645 1_645 ?
O12 C5 O15 114.0(3) 2_655 1_645 ?
O9 C5 O15 75.3(2) 2_655 1_645 ?
O17 C5 O15 119.2(3) 2_745 1_645 ?
C5 C5 H1 112(8) 2_745 . ?
N1 C5 H1 106(7) 2_655 . ?
O17 C5 H1 69(7) . . ?
O20 C5 H1 54(7) 1_655 . ?
O13 C5 H1 158(7) 2_655 . ?
O8 C5 H1 133(7) 2_655 . ?
O8 C5 H1 59(7) 1_645 . ?
O13 C5 H1 40(7) 1_645 . ?
O12 C5 H1 116(8) 2_655 . ?
O9 C5 H1 77(8) 2_655 . ?
O17 C5 H1 118(7) 2_745 . ?
O15 C5 H1 2(7) 1_645 . ?
C5 N1 O13 104.4(6) 2_655 . ?
C5 N1 O20 101.5(5) 2_655 2 ?
O13 N1 O20 152.5(3) . 2 ?
C5 N1 O12 103.8(5) 2_655 . ?
O13 N1 O12 70.0(2) . . ?
O20 N1 O12 95.0(3) 2 . ?
C5 N1 O19 146.1(6) 2_655 1_465 ?
O13 N1 O19 92.3(2) . 1_465 ?
O20 N1 O19 70.6(2) 2 1_465 ?
O12 N1 O19 109.7(3) . 1_465 ?
C5 N1 O17 108.3(5) 2_655 1_465 ?
O13 N1 O17 62.0(2) . 1_465 ?
O20 N1 O17 117.7(3) 2 1_465 ?
O12 N1 O17 127.0(3) . 1_465 ?
O19 N1 O17 54.18(18) 1_465 1_465 ?
C5 N1 O9 93.9(5) 2_655 . ?
O13 N1 O9 115.2(3) . . ?
O20 N1 O9 53.41(17) 2 . ?
O12 N1 O9 45.22(17) . . ?
O19 N1 O9 105.6(2) 1_465 . ?
O17 N1 O9 157.7(3) 1_465 . ?
C5 N1 O8 77.9(5) 2_655 2_565 ?
O13 N1 O8 127.5(3) . 2_565 ?
O20 N1 O8 67.13(18) 2 2_565 ?
O12 N1 O8 161.9(3) . 2_565 ?
O19 N1 O8 68.52(19) 1_465 2_565 ?
O17 N1 O8 67.58(18) 1_465 2_565 ?
O9 N1 O8 117.0(2) . 2_565 ?
C5 N1 O6 133.9(5) 2_655 1_455 ?
O13 N1 O6 108.5(2) . 1_455 ?
O20 N1 O6 44.89(15) 2 1_455 ?
O12 N1 O6 60.41(18) . 1_455 ?
O19 N1 O6 63.39(18) 1_465 1_455 ?
O17 N1 O6 115.3(2) 1_465 1_455 ?
O9 N1 O6 42.77(13) . 1_455 ?
O8 N1 O6 105.1(2) 2_565 1_455 ?
C5 N1 O19 99.1(5) 2_655 2 ?
O13 N1 O19 148.0(3) . 2 ?
O20 N1 O19 30.86(14) 2 2 ?
O12 N1 O19 124.9(3) . 2 ?
O19 N1 O19 56.83(18) 1_465 2 ?
O17 N1 O19 90.2(2) 1_465 2 ?
O9 N1 O19 84.17(18) . 2 ?
O8 N1 O19 38.22(13) 2_565 2 ?
O6 N1 O19 67.51(15) 1_455 2 ?
C5 N1 O14 97.2(5) 2_655 . ?
O13 N1 O14 28.03(14) . . ?
O20 N1 O14 138.8(3) 2 . ?
O12 N1 O14 44.54(16) . . ?
O19 N1 O14 110.3(2) 1_465 . ?
O17 N1 O14 90.0(2) 1_465 . ?
O9 N1 O14 89.13(18) . . ?
O8 N1 O14 153.6(2) 2_565 . ?
O6 N1 O14 96.93(18) 1_455 . ?
O19 N1 O14 162.7(2) 2 . ?
N2C C6 N2A 88(4) . 2_744 ?
N2C C6 C6 105(4) . 2_744 ?
N2A C6 C6 108.4(8) 2_744 2_744 ?
N2C C6 N2B 144(5) . . ?
N2A C6 N2B 84(3) 2_744 . ?
C6 C6 N2B 111(4) 2_744 . ?
N2C C6 O18 76(4) . . ?
N2A C6 O18 98.5(4) 2_744 . ?
C6 C6 O18 153.1(7) 2_744 . ?
N2B C6 O18 71(3) . . ?
N2C C6 O2 65(4) . . ?
N2A C6 O2 149.3(5) 2_744 . ?
C6 C6 O2 92.2(6) 2_744 . ?
N2B C6 O2 110(3) . . ?
O18 C6 O2 63.55(18) . . ?
N2C C6 O3 108(4) . . ?
N2A C6 O3 150.4(5) 2_744 . ?
C6 C6 O3 92.2(6) 2_744 . ?
N2B C6 O3 69(3) . . ?
O18 C6 O3 62.71(18) . . ?
O2 C6 O3 44.78(15) . . ?
N2C C6 O9 162(4) . 2_655 ?
N2A C6 O9 74.4(4) 2_744 2_655 ?
C6 C6 O9 77.6(6) 2_744 2_655 ?
N2B C6 O9 39(3) . 2_655 ?
O18 C6 O9 109.9(2) . 2_655 ?
O2 C6 O9 133.7(3) . 2_655 ?
O3 C6 O9 90.1(2) . 2_655 ?
N2C C6 O9 34(4) . 1_644 ?
N2A C6 O9 114.1(5) 2_744 1_644 ?
C6 C6 O9 76.5(6) 2_744 1_644 ?
N2B C6 O9 158(3) . 1_644 ?
O18 C6 O9 93.4(2) . 1_644 ?
O2 C6 O9 47.85(15) . 1_644 ?
O3 C6 O9 90.9(2) . 1_644 ?
O9 C6 O9 154.1(3) 2_655 1_644 ?
N2C C6 O17 76(4) . . ?
N2A C6 O17 58.9(4) 2_744 . ?
C6 C6 O17 167.2(7) 2_744 . ?
N2B C6 O17 69(3) . . ?
O18 C6 O17 39.67(15) . . ?
O2 C6 O17 99.8(2) . . ?
O3 C6 O17 99.5(2) . . ?
O9 C6 O17 96.9(2) 2_655 . ?
O9 C6 O17 108.4(2) 1_644 . ?
N2C C6 O10 38(4) . 1_644 ?
N2A C6 O10 71.8(4) 2_744 1_644 ?
C6 C6 O10 78.1(6) 2_744 1_644 ?
N2B C6 O10 156(3) . 1_644 ?
O18 C6 O10 111.9(3) . 1_644 ?
O2 C6 O10 91.2(2) . 1_644 ?
O3 C6 O10 135.0(3) . 1_644 ?
O9 C6 O10 129.0(3) 2_655 1_644 ?
O9 C6 O10 44.08(14) 1_644 1_644 ?
O17 C6 O10 97.0(2) . 1_644 ?
N2C C6 O10 154(4) . 2_655 ?
N2A C6 O10 116.6(4) 2_744 2_655 ?
C6 C6 O10 76.4(6) 2_744 2_655 ?
N2B C6 O10 41(3) . 2_655 ?
O18 C6 O10 91.2(2) . 2_655 ?
O2 C6 O10 89.8(2) . 2_655 ?
O3 C6 O10 46.78(15) . 2_655 ?
O9 C6 O10 44.01(14) 2_655 2_655 ?
O9 C6 O10 127.6(3) 1_644 2_655 ?
O17 C6 O10 107.9(2) . 2_655 ?
O10 C6 O10 154.5(3) 1_644 2_655 ?
C6 N2A O2 105.0(5) 2_744 . ?
C6 N2A O3 107.1(5) 2_744 . ?
O2 N2A O3 50.25(17) . . ?
C6 N2A O17 94.9(4) 2_744 2_744 ?
O2 N2A O17 146.3(3) . 2_744 ?
O3 N2A O17 147.0(3) . 2_744 ?
C6 N2A O15 175.3(5) 2_744 2_654 ?
O2 N2A O15 70.4(2) . 2_654 ?
O3 N2A O15 69.63(19) . 2_654 ?
O17 N2A O15 89.5(2) 2_744 2_654 ?
C6 N2A O10 82.2(4) 2_744 2_655 ?
O2 N2A O10 98.7(2) . 2_655 ?
O3 N2A O10 50.64(16) . 2_655 ?
O17 N2A O10 110.9(2) 2_744 2_655 ?
O15 N2A O10 97.7(2) 2_654 2_655 ?
C6 N2A O9 79.5(4) 2_744 1_644 ?
O2 N2A O9 50.64(16) . 1_644 ?
O3 N2A O9 99.3(2) . 1_644 ?
O17 N2A O9 108.9(2) 2_744 1_644 ?
O15 N2A O9 97.5(2) 2_654 1_644 ?
O10 N2A O9 137.3(2) 2_655 1_644 ?
C6 N2A O18 57.6(4) 2_744 2_744 ?
O2 N2A O18 149.6(3) . 2_744 ?
O3 N2A O18 152.7(2) . 2_744 ?
O17 N2A O18 37.35(14) 2_744 2_744 ?
O15 N2A O18 126.8(2) 2_654 2_744 ?
O10 N2A O18 102.63(19) 2_655 2_744 ?
O9 N2A O18 99.47(19) 1_644 2_744 ?
C6 N2A O13 142.3(4) 2_744 2_654 ?
O2 N2A O13 108.8(2) . 2_654 ?
O3 N2A O13 107.3(2) . 2_654 ?
O17 N2A O13 47.34(16) 2_744 2_654 ?
O15 N2A O13 42.20(15) 2_654 2_654 ?
O10 N2A O13 108.4(2) 2_655 2_654 ?
O9 N2A O13 109.7(2) 1_644 2_654 ?
O18 N2A O13 84.68(17) 2_744 2_654 ?
C6 N2A O4 136.3(5) 2_744 . ?
O2 N2A O4 37.20(14) . . ?
O3 N2A O4 37.49(13) . . ?
O17 N2A O4 128.7(2) 2_744 . ?
O15 N2A O4 39.23(15) 2_654 . ?
O10 N2A O4 84.15(17) 2_655 . ?
O9 N2A O4 83.04(17) 1_644 . ?
O18 N2A O4 165.9(2) 2_744 . ?
O13 N2A O4 81.43(16) 2_654 . ?
C6 N2A O20 122.1(4) 2_744 2_644 ?
O2 N2A O20 40.82(14) . 2_644 ?
O3 N2A O20 83.62(18) . 2_644 ?
O17 N2A O20 105.5(2) 2_744 2_644 ?
O15 N2A O20 54.85(16) 2_654 2_644 ?
O10 N2A O20 133.9(2) 2_655 2_644 ?
O9 N2A O20 42.68(12) 1_644 2_644 ?
O18 N2A O20 123.40(19) 2_744 2_644 ?
O13 N2A O20 76.99(15) 2_654 2_644 ?
O4 N2A O20 50.70(12) . 2_644 ?
C6 N2A O16 123.9(4) 2_744 1_655 ?
O2 N2A O16 84.23(19) . 1_655 ?
O3 N2A O16 40.09(14) . 1_655 ?
O17 N2A O16 107.0(2) 2_744 1_655 ?
O15 N2A O16 55.86(16) 2_654 1_655 ?
O10 N2A O16 41.89(12) 2_655 1_655 ?
O9 N2A O16 134.5(2) 1_644 1_655 ?
O18 N2A O16 126.0(2) 2_744 1_655 ?
O13 N2A O16 76.44(15) 2_654 1_655 ?
O4 N2A O16 52.57(12) . 1_655 ?
O20 N2A O16 101.01(16) 2_644 1_655 ?
P3B N2B C6 104(5) 2_655 . ?
P3B N2B O9 38(2) 2_655 2_655 ?
C6 N2B O9 115(5) . 2_655 ?
P3B N2B O10 31(2) 2_655 2_655 ?
C6 N2B O10 113(5) . 2_655 ?
O9 N2B O10 64(2) 2_655 2_655 ?
P3B N2B O5 91(4) 2_655 2_655 ?
C6 N2B O5 132(4) . 2_655 ?
O9 N2B O5 105(3) 2_655 2_655 ?
O10 N2B O5 63(2) 2_655 2_655 ?
P3B N2B O18 148(5) 2_655 . ?
C6 N2B O18 79(3) . . ?
O9 N2B O18 165(4) 2_655 . ?
O10 N2B O18 118(3) 2_655 . ?
O5 N2B O18 66.1(19) 2_655 . ?
P3B N2B O3 82(4) 2_655 . ?
C6 N2B O3 82(3) . . ?
O9 N2B O3 119(4) 2_655 . ?
O10 N2B O3 56.2(18) 2_655 . ?
O5 N2B O3 55.3(16) 2_655 . ?
O18 N2B O3 66.4(18) . . ?
P3B N2B O17 169(5) 2_655 . ?
C6 N2B O17 83(4) . . ?
O9 N2B O17 131(3) 2_655 . ?
O10 N2B O17 154(4) 2_655 . ?
O5 N2B O17 91(3) 2_655 . ?
O18 N2B O17 41.9(13) . . ?
O3 N2B O17 108(3) . . ?
P3B N2B O12 55(3) 2_655 2_655 ?
C6 N2B O12 159(5) . 2_655 ?
O9 N2B O12 49.0(16) 2_655 2_655 ?
O10 N2B O12 50.8(16) 2_655 2_655 ?
O5 N2B O12 56.8(16) 2_655 2_655 ?
O18 N2B O12 119(3) . 2_655 ?
O3 N2B O12 95(2) . 2_655 ?
O17 N2B O12 118(3) . 2_655 ?
P3B N2B O2 67(3) 2_655 2_744 ?
C6 N2B O2 73(3) . 2_744 ?
O9 N2B O2 46.4(16) 2_655 2_744 ?
O10 N2B O2 98(3) 2_655 2_744 ?
O5 N2B O2 151(3) 2_655 2_744 ?
O18 N2B O2 141(3) . 2_744 ?
O3 N2B O2 133(3) . 2_744 ?
O17 N2B O2 107(2) . 2_744 ?
O12 N2B O2 95(2) 2_655 2_744 ?
P3B N2B O2 104(4) 2_655 . ?
C6 N2B O2 47(2) . . ?
O9 N2B O2 139(3) 2_655 . ?
O10 N2B O2 88(2) 2_655 . ?
O5 N2B O2 85(2) 2_655 . ?
O18 N2B O2 54.0(14) . . ?
O3 N2B O2 37.5(10) . . ?
O17 N2B O2 87(2) . . ?
O12 N2B O2 132(3) 2_655 . ?
O2 N2B O2 117(2) 2_744 . ?
P3B N2B O8 119(4) 2_655 2_655 ?
C6 N2B O8 132(4) . 2_655 ?
O9 N2B O8 112(3) 2_655 2_655 ?
O10 N2B O8 96(3) 2_655 2_655 ?
O5 N2B O8 36.0(11) 2_655 2_655 ?
O18 N2B O8 53.5(15) . 2_655 ?
O3 N2B O8 84(2) . 2_655 ?
O17 N2B O8 59.1(15) . 2_655 ?
O12 N2B O8 67.8(17) 2_655 2_655 ?
O2 N2B O8 141(3) 2_744 2_655 ?
O2 N2B O8 99.1(19) . 2_655 ?
C6 N2C P3B 118(7) . 1_644 ?
C6 N2C O9 128(6) . 1_644 ?
P3B N2C O9 37(2) 1_644 1_644 ?
C6 N2C O10 123(6) . 1_644 ?
P3B N2C O10 31(2) 1_644 1_644 ?
O9 N2C O10 63(2) 1_644 1_644 ?
C6 N2C O2 91(4) . . ?
P3B N2C O2 94(4) 1_644 . ?
O9 N2C O2 60(2) 1_644 . ?
O10 N2C O2 123(3) 1_644 . ?
C6 N2C O1 138(5) . 2_644 ?
P3B N2C O1 92(4) 1_644 2_644 ?
O9 N2C O1 62(2) 1_644 2_644 ?
O10 N2C O1 98(3) 1_644 2_644 ?
O2 N2C O1 57.2(17) . 2_644 ?
C6 N2C O18 79(4) . . ?
P3B N2C O18 155(5) 1_644 . ?
O9 N2C O18 119(3) 1_644 . ?
O10 N2C O18 152(4) 1_644 . ?
O2 N2C O18 68(2) . . ?
O1 N2C O18 65.0(19) 2_644 . ?
C6 N2C O17 81(4) . . ?
P3B N2C O17 151(5) 1_644 . ?
O9 N2C O17 146(4) 1_644 . ?
O10 N2C O17 121(3) 1_644 . ?
O2 N2C O17 108(3) . . ?
O1 N2C O17 85(2) 2_644 . ?
O18 N2C O17 40.3(12) . . ?
C6 N2C O11 166(6) . 1_644 ?
P3B N2C O11 48(3) 1_644 1_644 ?
O9 N2C O11 45.3(16) 1_644 1_644 ?
O10 N2C O11 44.1(15) 1_644 1_644 ?
O2 N2C O11 94(2) . 1_644 ?
O1 N2C O11 53.6(15) 2_644 1_644 ?
O18 N2C O11 115(3) . 1_644 ?
O17 N2C O11 111(3) . 1_644 ?
C6 N2C O3 78(4) . 2_744 ?
P3B N2C O3 62(3) 1_644 2_744 ?
O9 N2C O3 99(3) 1_644 2_744 ?
O10 N2C O3 46.4(15) 1_644 2_744 ?
O2 N2C O3 143(3) . 2_744 ?
O1 N2C O3 143(3) 2_644 2_744 ?
O18 N2C O3 142(3) . 2_744 ?
O17 N2C O3 105(2) . 2_744 ?
O11 N2C O3 90(2) 1_644 2_744 ?
C6 N2C O3 53(3) . . ?
P3B N2C O3 120(4) 1_644 . ?
O9 N2C O3 95(3) 1_644 . ?
O10 N2C O3 150(4) 1_644 . ?
O2 N2C O3 39.0(12) . . ?
O1 N2C O3 88(2) 2_644 . ?
O18 N2C O3 55.7(15) . . ?
O17 N2C O3 89(2) . . ?
O11 N2C O3 133(3) 1_644 . ?
O3 N2C O3 127(3) 2_744 . ?
C6 N2C O12 129(5) . 1_644 ?
P3B N2C O12 12(2) 1_644 1_644 ?
O9 N2C O12 29.7(13) 1_644 1_644 ?
O10 N2C O12 33.3(13) 1_644 1_644 ?
O2 N2C O12 90(2) . 1_644 ?
O1 N2C O12 80(2) 2_644 1_644 ?
O18 N2C O12 145(3) . 1_644 ?
O17 N2C O12 146(3) . 1_644 ?
O11 N2C O12 37.0(9) 1_644 1_644 ?
O3 N2C O12 71.7(16) 2_744 1_644 ?
O3 N2C O12 121(2) . 1_644 ?
N3 C7 C7 111.7(9) 1_655 2_654 ?
N3 C7 O4 77.3(4) 1_655 2_654 ?
C7 C7 O4 80.5(6) 2_654 2_654 ?
N3 C7 O4 112.2(5) 1_655 . ?
C7 C7 O4 73.7(6) 2_654 . ?
O4 C7 O4 154.2(3) 2_654 . ?
N3 C7 O17 153.5(5) 1_655 2_644 ?
C7 C7 O17 92.7(7) 2_654 2_644 ?
O4 C7 O17 118.5(3) 2_654 2_644 ?
O4 C7 O17 63.63(19) . 2_644 ?
N3 C7 O16 54.5(4) 1_655 . ?
C7 C7 O16 140.5(7) 2_654 . ?
O4 C7 O16 60.98(18) 2_654 . ?
O4 C7 O16 144.4(3) . . ?
O17 C7 O16 112.2(3) 2_644 . ?
N3 C7 O13 141.6(5) 1_655 2_554 ?
C7 C7 O13 78.3(6) 2_654 2_554 ?
O4 C7 O13 67.67(19) 2_654 2_554 ?
O4 C7 O13 106.3(2) . 2_554 ?
O17 C7 O13 51.28(17) 2_644 2_554 ?
O16 C7 O13 93.6(2) . 2_554 ?
N3 C7 O13 51.3(4) 1_655 1_655 ?
C7 C7 O13 77.3(6) 2_654 1_655 ?
O4 C7 O13 108.0(3) 2_654 1_655 ?
O4 C7 O13 66.59(19) . 1_655 ?
O17 C7 O13 130.0(3) 2_644 1_655 ?
O16 C7 O13 105.3(2) . 1_655 ?
O13 C7 O13 155.6(3) 2_554 1_655 ?
N3 C7 O11 51.4(4) 1_655 2 ?
C7 C7 O11 129.7(7) 2_654 2 ?
O4 C7 O11 125.9(3) 2_654 2 ?
O4 C7 O11 73.2(2) . 2 ?
O17 C7 O11 105.1(3) 2_644 2 ?
O16 C7 O11 74.3(2) . 2 ?
O13 C7 O11 147.7(3) 2_554 2 ?
O13 C7 O11 55.09(18) 1_655 2 ?
N3 C7 O10 63.0(4) 1_655 2 ?
C7 C7 O10 168.7(7) 2_654 2 ?
O4 C7 O10 106.9(2) 2_654 2 ?
O4 C7 O10 98.6(2) . 2 ?
O17 C7 O10 91.1(2) 2_644 2 ?
O16 C7 O10 45.92(14) . 2 ?
O13 C7 O10 112.2(2) 2_554 2 ?
O13 C7 O10 92.1(2) 1_655 2 ?
O11 C7 O10 39.00(15) 2 2 ?
N3 C7 O17 48.6(4) 1_655 1_565 ?
C7 C7 O17 64.2(6) 2_654 1_565 ?
O4 C7 O17 60.29(17) 2_654 1_565 ?
O4 C7 O17 106.9(2) . 1_565 ?
O17 C7 O17 156.9(3) 2_644 1_565 ?
O16 C7 O17 87.8(2) . 1_565 ?
O13 C7 O17 118.9(3) 2_554 1_565 ?
O13 C7 O17 48.24(16) 1_655 1_565 ?
O11 C7 O17 90.9(2) 2 1_565 ?
O10 C7 O17 111.5(2) 2 1_565 ?
N3 C7 O15 108.4(5) 1_655 2_554 ?
C7 C7 O15 116.1(7) 2_654 2_554 ?
O4 C7 O15 62.51(17) 2_654 2_554 ?
O4 C7 O15 130.1(3) . 2_554 ?
O17 C7 O15 66.99(18) 2_644 2_554 ?
O16 C7 O15 54.53(16) . 2_554 ?
O13 C7 O15 40.99(14) 2_554 2_554 ?
O13 C7 O15 159.7(3) 1_655 2_554 ?
O11 C7 O15 114.1(2) 2 2_554 ?
O10 C7 O15 75.12(18) 2 2_554 ?
O17 C7 O15 121.7(2) 1_565 2_554 ?
C7 N3 O13 104.7(5) 1_455 . ?
C7 N3 O16 101.1(5) 1_455 1_455 ?
O13 N3 O16 152.7(3) . 1_455 ?
C7 N3 O11 105.6(5) 1_455 2_455 ?
O13 N3 O11 69.7(2) . 2_455 ?
O16 N3 O11 94.8(3) 1_455 2_455 ?
C7 N3 O19 147.8(5) 1_455 1_465 ?
O13 N3 O19 91.0(2) . 1_465 ?
O16 N3 O19 71.3(2) 1_455 1_465 ?
O11 N3 O19 106.2(3) 2_455 1_465 ?
C7 N3 O17 109.9(5) 1_455 1_465 ?
O13 N3 O17 61.4(2) . 1_465 ?
O16 N3 O17 117.4(3) 1_455 1_465 ?
O11 N3 O17 124.8(3) 2_455 1_465 ?
O19 N3 O17 53.51(19) 1_465 1_465 ?
C7 N3 O10 93.2(5) 1_455 2_455 ?
O13 N3 O10 115.5(3) . 2_455 ?
O16 N3 O10 53.53(17) 1_455 2_455 ?
O11 N3 O10 45.81(18) 2_455 2_455 ?
O19 N3 O10 105.3(2) 1_465 2_455 ?
O17 N3 O10 156.8(3) 1_465 2_455 ?
C7 N3 O4 76.7(4) 1_455 2_554 ?
O13 N3 O4 127.6(3) . 2_554 ?
O16 N3 O4 67.32(19) 1_455 2_554 ?
O11 N3 O4 162.0(3) 2_455 2_554 ?
O19 N3 O4 71.43(19) 1_465 2_554 ?
O17 N3 O4 68.9(2) 1_465 2_554 ?
O10 N3 O4 116.7(2) 2_455 2_554 ?
C7 N3 O7 133.2(5) 1_455 1_455 ?
O13 N3 O7 108.9(2) . 1_455 ?
O16 N3 O7 44.74(15) 1_455 1_455 ?
O11 N3 O7 59.30(19) 2_455 1_455 ?
O19 N3 O7 62.81(18) 1_465 1_455 ?
O17 N3 O7 114.4(2) 1_465 1_455 ?
O10 N3 O7 42.90(14) 2_455 1_455 ?
O4 N3 O7 105.7(2) 2_554 1_455 ?
C7 N3 O15 98.6(4) 1_455 1_455 ?
O13 N3 O15 148.0(3) . 1_455 ?
O16 N3 O15 30.89(14) 1_455 1_455 ?
O11 N3 O15 124.5(3) 2_455 1_455 ?
O19 N3 O15 58.39(16) 1_465 1_455 ?
O17 N3 O15 90.2(2) 1_465 1_455 ?
O10 N3 O15 84.30(19) 2_455 1_455 ?
O4 N3 O15 38.57(14) 2_554 1_455 ?
O7 N3 O15 67.60(15) 1_455 1_455 ?
C7 N3 O4 48.6(4) 1_455 1_455 ?
O13 N3 O4 62.14(18) . 1_455 ?
O16 N3 O4 135.0(3) 1_455 1_455 ?
O11 N3 O4 69.83(19) 2_455 1_455 ?
O19 N3 O4 152.9(3) 1_465 1_455 ?
O17 N3 O4 105.5(2) 1_465 1_455 ?
O10 N3 O4 91.00(19) 2_455 1_455 ?
O4 N3 O4 120.6(2) 2_554 1_455 ?
O7 N3 O4 127.1(2) 1_455 1_455 ?
O15 N3 O4 146.7(2) 1_455 1_455 ?

loop_
_geom_bond_atom_site_label_1
_geom_bond_atom_site_label_2
_geom_bond_distance
_geom_bond_site_symmetry_2
_geom_bond_publ_flag
Ga1 O5 1.895(5) 2 ?
Ga1 O3 1.918(5) 1_455 ?
Ga1 O7 1.951(5) . ?
Ga1 O10 1.977(4) 2 ?
Ga1 O14 1.986(5) . ?
Ga1 O16 2.003(5) . ?
Ga1 O12 3.375(6) 2 ?
Ga1 O7 3.685(5) 2 ?
Ga1 O6 3.686(5) 2 ?
Ga1 O5 3.814(5) . ?
Ga1 O1 3.818(5) 1_455 ?
Ga1 O8 3.830(5) . ?
Ga2 O1 1.908(5) . ?
Ga2 O2 1.922(5) 2_644 ?
Ga2 O6 1.948(4) 2_655 ?
Ga2 O9 1.956(4) 2 ?
Ga2 O18 1.992(4) . ?
Ga2 O20 2.044(5) . ?
Ga2 O11 3.355(6) 2 ?
Ga2 O3 3.734(5) . ?
Ga2 O2 3.737(5) . ?
Ga2 O5 3.744(5) 2_655 ?
Ga2 O1 3.759(5) 2_644 ?
Ga2 O8 3.759(5) 2_655 ?
P1 O1 1.505(5) . ?
P1 O3 1.523(5) . ?
P1 O2 1.524(5) . ?
P1 O4 1.576(5) . ?
P1 O18 3.248(5) . ?
P1 O18 3.326(5) 2_644 ?
P1 O15 3.345(6) 2_654 ?
P1 O14 3.430(5) 1_655 ?
P1 O20 3.740(5) 2_644 ?
P1 O6 3.769(5) 2_655 ?
P1 O16 3.812(5) 1_655 ?
P1 O2 3.830(5) 2_644 ?
P2 O5 1.515(5) . ?
P2 O7 1.523(5) . ?
P2 O6 1.527(4) . ?
P2 O8 1.586(5) . ?
P2 O14 3.197(5) 2 ?
P2 O18 3.306(5) 2_655 ?
P2 O14 3.402(5) . ?
P2 O19 3.501(6) 1_565 ?
P2 O20 3.654(5) 2_655 ?
P2 O16 3.710(5) . ?
P2 O7 3.725(5) 2 ?
P2 O3 3.796(5) 2_655 ?
P3A P3B 1.45(2) . ?
P3A O9 1.494(5) . ?
P3A O10 1.504(5) . ?
P3A O12 1.566(6) . ?
P3A O11 1.570(6) . ?
P3A O7 3.153(5) 2 ?
P3A O6 3.160(5) 1_455 ?
P3A O5 3.396(5) . ?
P3A O1 3.418(5) 2 ?
P3A O3 4.049(5) 2_655 ?
P3A O2 4.058(5) 1_466 ?
P3A O20 4.111(5) 2 ?
P3B O10 1.38(2) . ?
P3B O9 1.48(2) . ?
P3B N2B 1.57(10) 2_655 ?
P3B N2C 1.60(10) 1_466 ?
P3B O12 2.66(2) . ?
P3B O11 2.72(2) . ?
P3B O3 3.24(2) 2_655 ?
P3B O5 3.34(2) . ?
P3B O2 3.37(2) 1_466 ?
P3B O1 3.45(2) 2 ?
P3B O7 3.91(2) 2 ?
O1 O4 2.423(7) . ?
O1 O2 2.546(6) . ?
O2 Ga2 1.922(5) 2_644 ?
O2 O3 2.445(7) . ?
O2 O4 2.515(7) . ?
O3 Ga1 1.918(5) 1_655 ?
O3 O4 2.521(6) . ?
O5 Ga1 1.895(5) 2 ?
O5 O8 2.439(7) . ?
O5 O6 2.537(6) . ?
O6 Ga2 1.948(4) 2_655 ?
O6 O7 2.449(6) . ?
O9 Ga2 1.956(4) 2 ?
O9 N2B 2.35(9) 2_655 ?
O10 Ga1 1.977(4) 2 ?
O10 O11 2.455(7) . ?
O11 O12 2.538(9) . ?
C1 O13 1.234(8) . ?
C1 O14 1.268(8) . ?
C1 C2 1.554(10) . ?
C1 O16 2.376(8) . ?
C1 O15 2.413(9) . ?
C1 O3 3.351(8) 1_455 ?
C1 O4 3.375(8) 1_455 ?
C1 O11 3.531(9) 2_455 ?
C1 O1 3.966(8) 1_455 ?
C2 O15 1.248(9) . ?
C2 O16 1.254(8) . ?
C2 O14 2.385(9) . ?
C2 O13 2.412(9) . ?
C2 O3 3.308(9) 1_455 ?
C2 O4 3.373(9) 2_654 ?
C2 O4 3.451(9) 1_455 ?
C2 O19 3.615(9) 1_565 ?
C2 O15 3.716(9) 2_554 ?
O13 O14 2.226(7) . ?
O13 O15 2.754(8) . ?
O15 O16 2.233(7) . ?
O15 O4 2.596(7) 2_654 ?
C3 O17 1.237(8) . ?
C3 O18 1.261(8) . ?
C3 C4 1.553(10) . ?
C3 O19 2.392(9) . ?
C3 O20 2.393(8) . ?
C3 O8 3.150(8) 2_655 ?
C3 O4 3.171(8) 2_644 ?
C3 O2 3.339(8) 2_644 ?
C3 O6 3.470(8) 2_655 ?
C3 O1 3.813(8) 2_644 ?
C3 O5 3.827(8) 2_655 ?
C4 O19 1.241(8) . ?
C4 O20 1.267(8) . ?
C4 O18 2.383(9) . ?
C4 O17 2.406(8) . ?
C4 O8 3.161(8) 2_655 ?
C4 O4 3.233(8) 2_644 ?
C4 O2 3.289(8) 2_644 ?
C4 O6 3.420(8) 2_655 ?
C4 O8 3.425(9) 1_545 ?
C4 O19 3.528(8) 2_645 ?
C4 O15 3.595(9) 1_545 ?
O17 O18 2.225(7) . ?
O17 O19 2.717(7) . ?
O19 O20 2.244(7) . ?
O19 O8 2.591(7) 1_545 ?
C5 C5 1.46(2) 2_745 ?
C5 N1 1.488(12) 2_655 ?
C5 O20 3.501(11) 1_655 ?
C5 O13 3.519(12) 2_655 ?
C5 O8 3.532(12) 2_655 ?
C5 O8 3.547(11) 1_645 ?
C5 O13 3.568(12) 1_645 ?
C5 O12 3.607(13) 2_655 ?
C5 O9 3.738(11) 2_655 ?
C5 O17 3.755(12) 2_745 ?
C5 O15 4.117(12) 1_645 ?
C5 H1 0.78(9) . ?
N1 C5 1.488(12) 2_655 ?
N1 O20 2.886(8) 2 ?
N1 O19 2.955(9) 1_465 ?
N1 O17 3.011(9) 1_465 ?
N1 O8 3.546(8) 2_565 ?
N1 O6 3.909(9) 1_455 ?
N1 O19 4.164(8) 2 ?
C6 N2C 1.33(9) . ?
C6 N2A 1.503(10) 2_744 ?
C6 C6 1.508(16) 2_744 ?
C6 N2B 1.61(9) . ?
C6 O9 3.360(9) 2_655 ?
C6 O9 3.376(9) 1_644 ?
C6 O10 3.402(9) 1_644 ?
C6 O10 3.426(9) 2_655 ?
N2A C6 1.503(10) 2_744 ?
N2A O17 2.910(8) 2_744 ?
N2A O15 3.097(8) 2_654 ?
N2A O10 3.263(8) 2_655 ?
N2A O9 3.291(8) 1_644 ?
N2A O18 3.668(8) 2_744 ?
N2A O13 4.098(9) 2_654 ?
N2A O20 4.144(8) 2_644 ?
N2A O16 4.212(8) 1_655 ?
N2B P3B 1.57(10) 2_655 ?
N2B O9 2.35(9) 2_655 ?
N2B O10 2.46(9) 2_655 ?
N2B O5 2.91(9) 2_655 ?
N2B O12 3.22(9) 2_655 ?
N2B O2 3.66(9) 2_744 ?
N2B O8 4.09(9) 2_655 ?
N2C P3B 1.60(10) 1_644 ?
N2C O9 2.40(9) 1_644 ?
N2C O10 2.49(9) 1_644 ?
N2C O1 3.01(9) 2_644 ?
N2C O11 3.53(9) 1_644 ?
N2C O3 3.67(9) 2_744 ?
N2C O12 4.21(9) 1_644 ?
C7 N3 1.488(11) 1_655 ?
C7 C7 1.497(17) 2_654 ?
C7 O4 3.303(9) 2_654 ?
C7 O17 3.436(10) 2_644 ?
C7 O13 3.533(10) 2_554 ?
C7 O13 3.545(9) 1_655 ?
C7 O11 3.670(10) 2 ?
C7 O10 3.683(9) 2 ?
C7 O17 3.812(10) 1_565 ?
C7 O15 4.155(10) 2_554 ?
N3 C7 1.488(11) 1_455 ?
N3 O16 2.921(8) 1_455 ?
N3 O11 2.979(10) 2_455 ?
N3 O19 2.996(9) 1_465 ?
N3 O17 3.040(9) 1_465 ?
N3 O10 3.286(9) 2_455 ?
N3 O4 3.311(9) 2_554 ?
N3 O7 3.918(9) 1_455 ?
N3 O15 4.162(8) 1_455 ?
N3 O4 4.187(8) 1_455 ?
